data_7711333
loop_
_publ_author_name
'Sanjay Kumar, Siddharth'
'Rangarajan, Shalini'
'Kunchur, Harish S.'
'Balakrishna, Maravanji Shivaramaiah'

_publ_section_title
;
 A greener approach towards the synthesis of N-heterocyclic thiones and
 selones using mechanochemical technique
;
_journal_name_full 'Dalton Transactions'
_journal_paper_doi 10.1039/D2DT02322A
_journal_year 2022
_chemical_formula_moiety 'C20 H23 N2 O P S'
_chemical_formula_sum 'C20 H23 N2 O P S'
_chemical_formula_weight 370.43
_space_group_crystal_system monoclinic
_space_group_IT_number 14
_space_group_name_Hall '-P 2ybc'
_space_group_name_H-M_alt 'P 1 21/c 1'
_atom_sites_solution_hydrogens geom
_atom_sites_solution_primary dual
_audit_creation_date 2022-07-05
_audit_creation_method
;
Olex2 1.5
(compiled 2022.04.07 svn.rca3783a0 for OlexSys, GUI svn.r6498)
;
_audit_update_record
;
2022-07-12 deposited with the CCDC.	2022-09-23 downloaded from the CCDC.
;
_cell_angle_alpha 90
_cell_angle_beta 112.860(14)
_cell_angle_gamma 90
_cell_formula_units_Z 4
_cell_length_a 10.6482(15)
_cell_length_b 21.1068(17)
_cell_length_c 9.3551(10)
_cell_measurement_reflns_used 2713
_cell_measurement_temperature 150
_cell_measurement_theta_max 28.9340
_cell_measurement_theta_min 2.2720
_cell_volume 1937.4(4)
_computing_cell_refinement 'CrysAlisPro 1.171.41.93a (Rigaku OD, 2020)'
_computing_data_collection 'CrysAlisPro 1.171.41.93a (Rigaku OD, 2020)'
_computing_data_reduction 'CrysAlisPro 1.171.41.93a (Rigaku OD, 2020)'
_computing_molecular_graphics 'Olex2 1.5 (Dolomanov et al., 2009)'
_computing_publication_material 'Olex2 1.5 (Dolomanov et al., 2009)'
_computing_structure_refinement 'SHELXL 2018/3 (Sheldrick, 2015)'
_computing_structure_solution 'SHELXT 2018/2 (Sheldrick, 2018)'
_diffrn_ambient_temperature 150
_diffrn_detector 'CCD plate'
_diffrn_measured_fraction_theta_full 1.000
_diffrn_measured_fraction_theta_max 1.000
_diffrn_measurement_details
;
List of Runs (angles in degrees, time in seconds):

  # Type    Start    End  Width  t~exp~   \w     \q     \k     \f   Frames
#--------------------------------------------------------------------------
  1  \w    -59.00  70.00   1.00    8.00    --  -20.00  72.00 -36.00  129
  2  \w    -59.00  44.00   1.00    8.00    --  -20.00  72.00-108.00  103
  3  \w    -69.00 -21.00   1.00    8.00    --  -20.00 -72.00  36.00   48
  4  \w   -110.00 -45.00   1.00    8.00    --  -20.00 -72.00-108.00   65
;
_diffrn_measurement_device 'abstract diffractometer'
_diffrn_measurement_device_type 'dtrek-CrysAlisPro-abstract goniometer imported rigaku-d*trek images'
_diffrn_measurement_method '\w scans'
_diffrn_orient_matrix_type 'CrysAlisPro convention (1999,Acta A55,543-557)'
_diffrn_orient_matrix_UB_11 0.0536122000
_diffrn_orient_matrix_UB_12 -0.0005067000
_diffrn_orient_matrix_UB_13 0.0745991000
_diffrn_orient_matrix_UB_21 0.0055308000
_diffrn_orient_matrix_UB_22 0.0334498000
_diffrn_orient_matrix_UB_23 -0.0022546000
_diffrn_orient_matrix_UB_31 -0.0481381000
_diffrn_orient_matrix_UB_32 0.0032383000
_diffrn_orient_matrix_UB_33 0.0347369000
_diffrn_radiation_monochromator graphite
_diffrn_radiation_probe x-ray
_diffrn_radiation_type 'Mo K\a'
_diffrn_radiation_wavelength 0.71073
_diffrn_reflns_av_R_equivalents 0.1067
_diffrn_reflns_av_unetI/netI 0.1188
_diffrn_reflns_Laue_measured_fraction_full 1.000
_diffrn_reflns_Laue_measured_fraction_max 1.000
_diffrn_reflns_limit_h_max 12
_diffrn_reflns_limit_h_min -12
_diffrn_reflns_limit_k_max 25
_diffrn_reflns_limit_k_min -25
_diffrn_reflns_limit_l_max 11
_diffrn_reflns_limit_l_min -11
_diffrn_reflns_number 12285
_diffrn_reflns_point_group_measured_fraction_full 1.000
_diffrn_reflns_point_group_measured_fraction_max 1.000
_diffrn_reflns_theta_full 24.997
_diffrn_reflns_theta_max 24.997
_diffrn_reflns_theta_min 2.076
_diffrn_source 'fine-focus sealed X-ray tube'
_diffrn_source_type 'Enhance (Mo) X-ray Source'
_exptl_absorpt_coefficient_mu 0.260
_exptl_absorpt_correction_T_max 1.00000
_exptl_absorpt_correction_T_min 0.28802
_exptl_absorpt_correction_type multi-scan
_exptl_absorpt_process_details
;
CrysAlisPro 1.171.41.93a (Rigaku Oxford Diffraction, 2020)
Empirical absorption correction using spherical harmonics,
implemented in SCALE3 ABSPACK scaling algorithm.
;
_exptl_crystal_colour colourless
_exptl_crystal_colour_primary colourless
_exptl_crystal_density_diffrn 1.270
_exptl_crystal_description block
_exptl_crystal_F_000 784
_exptl_crystal_size_max 0.089
_exptl_crystal_size_mid 0.067
_exptl_crystal_size_min 0.058
_refine_diff_density_max 0.591
_refine_diff_density_min -0.395
_refine_diff_density_rms 0.090
_refine_ls_extinction_method none
_refine_ls_goodness_of_fit_ref 1.059
_refine_ls_hydrogen_treatment constr
_refine_ls_matrix_type full
_refine_ls_number_parameters 264
_refine_ls_number_reflns 3409
_refine_ls_number_restraints 55
_refine_ls_restrained_S_all 1.059
_refine_ls_R_factor_all 0.1453
_refine_ls_R_factor_gt 0.0752
_refine_ls_shift/su_max 0.015
_refine_ls_shift/su_mean 0.001
_refine_ls_structure_factor_coef Fsqd
_refine_ls_weighting_details 'w=1/[\s^2^(Fo^2^)+(0.0521P)^2^+1.1930P] where P=(Fo^2^+2Fc^2^)/3'
_refine_ls_weighting_scheme calc
_refine_ls_wR_factor_gt 0.1436
_refine_ls_wR_factor_ref 0.1860
_reflns_Friedel_coverage 0.000
_reflns_number_gt 1921
_reflns_number_total 3409
_reflns_threshold_expression 'I > 2\s(I)'
_cod_data_source_file d2dt02322a2.cif
_cod_data_source_block comp_5
_cod_database_code 7711333
_shelx_shelxl_version_number 2018/3
_shelx_space_group_comment
;
The symmetry employed for this shelxl refinement is uniquely defined
by the following loop, which should always be used as a source of
symmetry information in preference to the above space-group names.
They are only intended as comments.
;
_olex2_refinement_description
;
1. Fixed Uiso
 At 1.2 times of:
  All C(H) groups, All C(H,H) groups
 At 1.5 times of:
  All C(H,H,H) groups
2. Restrained distances
 N1-C17A \\sim N1-C17B
 with sigma of 0.02
 C17A-C18A \\sim C17B-C18B
 with sigma of 0.02
 C18A-C19A \\sim C18B-C19B
 with sigma of 0.02
 C20A-C19A \\sim C20B-C19B
 with sigma of 0.02
 C18A-C20A \\sim C18B-C20B
 with sigma of 0.04
 N1-C18A \\sim N1-C18B
 with sigma of 0.04
 C17A-C19A \\sim C17B-C19B
 with sigma of 0.04
3. Uiso/Uaniso restraints and constraints
Uanis(C18B) \\sim Ueq, Uanis(C19B) \\sim Ueq, Uanis(C20B) \\sim Ueq: with sigma
of 0.02 and sigma for terminal atoms of 0.04
4. Rigid body (RIGU) restrains
 C17A, C18A, C20A, C19A
 with sigma for 1-2 distances of 0.004 and sigma for 1-3 distances of 0.004
 C17B, C18B, C20B, C19B
 with sigma for 1-2 distances of 0.004 and sigma for 1-3 distances of 0.004
5. Others
 Fixed Sof: C17A(0.575) H17A(0.575) H17B(0.575) C18A(0.575) H18A(0.575)
 H18B(0.575) C20A(0.575) H20A(0.575) H20B(0.575) H20C(0.575) C19A(0.575)
 H19A(0.575) H19B(0.575) C17B(0.425) H17C(0.425) H17D(0.425) C18B(0.425)
 H18C(0.425) H18D(0.425) C19B(0.425) H19C(0.425) H19D(0.425) C20B(0.425)
 H20D(0.425) H20E(0.425) H20F(0.425)
6.a Secondary CH2 refined with riding coordinates:
 C4(H4A,H4B), C17A(H17A,H17B), C18A(H18A,H18B), C19A(H19A,H19B), C17B(H17C,
 H17D), C18B(H18C,H18D), C19B(H19C,H19D)
6.b Aromatic/amide H refined with riding coordinates:
 C6(H6), C10(H10), C14(H14), C16(H16), C7(H7), C3(H3), C2(H2), C12(H12),
 C8(H8), C15(H15), C13(H13), C9(H9)
6.c Idealised Me refined as rotating group:
 C20A(H20A,H20B,H20C), C20B(H20D,H20E,H20F)
;
_olex2_submission_special_instructions 'No special instructions were received'
_oxdiff_exptl_absorpt_empirical_details
;
Empirical correction (ABSPACK) includes:
- Absorption correction using spherical harmonics
- Frame scaling
;
_oxdiff_exptl_absorpt_empirical_full_max 2.420
_oxdiff_exptl_absorpt_empirical_full_min 0.685

loop_
_space_group_symop_operation_xyz
'x, y, z'
'-x, y+1/2, -z+1/2'
'-x, -y, -z'
'x, -y-1/2, z-1/2'

loop_
_atom_site_label
_atom_site_type_symbol
_atom_site_fract_x
_atom_site_fract_y
_atom_site_fract_z
_atom_site_U_iso_or_equiv
_atom_site_adp_type
_atom_site_occupancy
_atom_site_site_symmetry_order
_atom_site_calc_flag
_atom_site_refinement_flags_posn
_atom_site_refinement_flags_adp
_atom_site_refinement_flags_occupancy
_atom_site_disorder_assembly
_atom_site_disorder_group
P1 P 0.08631(15) 0.40347(6) 0.64101(14) 0.0417(4) Uani 1 1 d . . . . .
S1 S 0.46304(15) 0.37701(6) 0.52312(15) 0.0544(4) Uani 1 1 d . . . . .
O1 O 0.0159(4) 0.45645(14) 0.6838(4) 0.0500(10) Uani 1 1 d . . . . .
N2 N 0.3076(4) 0.45890(17) 0.6101(4) 0.0409(10) Uani 1 1 d . . . . .
N1 N 0.5229(5) 0.48211(18) 0.7091(5) 0.0459(11) Uani 1 1 d D . . . .
C5 C -0.0304(5) 0.3448(2) 0.5244(5) 0.0356(11) Uani 1 1 d . . . . .
C11 C 0.2085(5) 0.3642(2) 0.8092(5) 0.0396(12) Uani 1 1 d . . . . .
C6 C 0.0090(5) 0.2931(2) 0.4569(5) 0.0437(12) Uani 1 1 d . . . . .
H6 H 0.100549 0.287187 0.475507 0.052 Uiso 1 1 calc R U . . .
C1 C 0.4313(6) 0.4401(2) 0.6148(5) 0.0440(13) Uani 1 1 d . . . . .
C10 C -0.1674(6) 0.3508(2) 0.4982(5) 0.0494(14) Uani 1 1 d . . . . .
H10 H -0.195449 0.384069 0.543877 0.059 Uiso 1 1 calc R U . . .
C14 C 0.3844(6) 0.3021(3) 1.0727(6) 0.0591(16) Uani 1 1 d . . . . .
H14 H 0.442606 0.280836 1.160459 0.071 Uiso 1 1 calc R U . . .
C16 C 0.1921(5) 0.3698(2) 0.9476(5) 0.0452(13) Uani 1 1 d . . . . .
H16 H 0.121948 0.394742 0.952622 0.054 Uiso 1 1 calc R U . . .
C4 C 0.1789(5) 0.4278(2) 0.5215(5) 0.0446(13) Uani 1 1 d . . . . .
H4A H 0.196390 0.390698 0.470781 0.054 Uiso 1 1 calc R U . . .
H4B H 0.122064 0.456403 0.441387 0.054 Uiso 1 1 calc R U . . .
C7 C -0.0865(5) 0.2511(2) 0.3634(6) 0.0514(14) Uani 1 1 d . . . . .
H7 H -0.059533 0.217685 0.317005 0.062 Uiso 1 1 calc R U . . .
C3 C 0.3231(6) 0.5119(2) 0.7034(6) 0.0524(15) Uani 1 1 d . . . . .
H3 H 0.254162 0.533296 0.721007 0.063 Uiso 1 1 calc R U . . .
C2 C 0.4545(7) 0.5262(2) 0.7626(6) 0.0557(15) Uani 1 1 d . . . . .
H2 H 0.494185 0.559889 0.828685 0.067 Uiso 1 1 calc R U . . .
C12 C 0.3153(6) 0.3275(2) 0.8055(6) 0.0585(16) Uani 1 1 d . . . . .
H12 H 0.327901 0.323415 0.712970 0.070 Uiso 1 1 calc R U . . .
C8 C -0.2228(6) 0.2585(3) 0.3382(6) 0.0571(15) Uani 1 1 d . . . . .
H8 H -0.287181 0.229825 0.275872 0.068 Uiso 1 1 calc R U . . .
C15 C 0.2797(6) 0.3386(3) 1.0804(6) 0.0605(17) Uani 1 1 d . . . . .
H15 H 0.267604 0.342277 1.173269 0.073 Uiso 1 1 calc R U . . .
C13 C 0.4029(6) 0.2971(2) 0.9366(6) 0.0597(16) Uani 1 1 d . . . . .
H13 H 0.474678 0.273128 0.932430 0.072 Uiso 1 1 calc R U . . .
C9 C -0.2626(6) 0.3083(3) 0.4059(6) 0.0578(15) Uani 1 1 d . . . . .
H9 H -0.353982 0.313338 0.389254 0.069 Uiso 1 1 calc R U . . .
C17A C 0.6696(11) 0.4784(11) 0.7607(19) 0.050(5) Uani 0.575 1 d D . P A 1
H17A H 0.709207 0.520485 0.777464 0.059 Uiso 0.575 1 calc R U P A 1
H17B H 0.694557 0.456966 0.683785 0.059 Uiso 0.575 1 calc R U P A 1
C18A C 0.7210(10) 0.4401(6) 0.9158(13) 0.057(3) Uani 0.575 1 d D . P A 1
H18A H 0.702265 0.463319 0.994804 0.069 Uiso 0.575 1 calc R U P A 1
H18B H 0.675038 0.399497 0.900494 0.069 Uiso 0.575 1 calc R U P A 1
C20A C 0.9330(11) 0.3948(7) 1.1161(13) 0.056(4) Uani 0.575 1 d D . P A 1
H20A H 0.894858 0.352996 1.105093 0.084 Uiso 0.575 1 calc R U P A 1
H20B H 0.916948 0.416887 1.197113 0.084 Uiso 0.575 1 calc R U P A 1
H20C H 1.029312 0.391845 1.141917 0.084 Uiso 0.575 1 calc R U P A 1
C19A C 0.8658(10) 0.4310(5) 0.9633(12) 0.063(3) Uani 0.575 1 d D . P A 1
H19A H 0.909119 0.472092 0.973711 0.075 Uiso 0.575 1 calc R U P A 1
H19B H 0.882110 0.408042 0.882232 0.075 Uiso 0.575 1 calc R U P A 1
C17B C 0.6661(14) 0.4836(19) 0.732(3) 0.066(9) Uani 0.425 1 d D . P A 2
H17C H 0.686671 0.525952 0.707726 0.079 Uiso 0.425 1 calc R U P A 2
H17D H 0.678158 0.455077 0.657345 0.079 Uiso 0.425 1 calc R U P A 2
C18B C 0.7735(18) 0.4660(8) 0.894(2) 0.099(7) Uani 0.425 1 d D U P A 2
H18C H 0.863637 0.472196 0.893690 0.118 Uiso 0.425 1 calc R U P A 2
H18D H 0.764106 0.494719 0.970276 0.118 Uiso 0.425 1 calc R U P A 2
C19B C 0.763(2) 0.4039(8) 0.939(2) 0.106(7) Uani 0.425 1 d D U P A 2
H19C H 0.771746 0.375944 0.861170 0.127 Uiso 0.425 1 calc R U P A 2
H19D H 0.671922 0.398324 0.936648 0.127 Uiso 0.425 1 calc R U P A 2
C20B C 0.8647(17) 0.3813(11) 1.099(2) 0.075(7) Uani 0.425 1 d D U P A 2
H20D H 0.947120 0.367223 1.089975 0.113 Uiso 0.425 1 calc R U P A 2
H20E H 0.825240 0.346899 1.134254 0.113 Uiso 0.425 1 calc R U P A 2
H20F H 0.884953 0.415619 1.171605 0.113 Uiso 0.425 1 calc R U P A 2

loop_
_atom_site_aniso_label
_atom_site_aniso_U_11
_atom_site_aniso_U_22
_atom_site_aniso_U_33
_atom_site_aniso_U_23
_atom_site_aniso_U_13
_atom_site_aniso_U_12
P1 0.0578(10) 0.0364(7) 0.0371(8) 0.0049(6) 0.0253(7) 0.0075(7)
S1 0.0628(10) 0.0526(8) 0.0484(8) -0.0077(6) 0.0221(7) 0.0156(7)
O1 0.071(3) 0.0368(17) 0.055(2) 0.0070(16) 0.040(2) 0.0160(18)
N2 0.054(3) 0.034(2) 0.043(2) 0.0048(19) 0.028(2) 0.008(2)
N1 0.059(3) 0.041(2) 0.041(2) 0.003(2) 0.024(2) 0.011(2)
C5 0.045(3) 0.034(2) 0.033(3) 0.009(2) 0.021(2) 0.016(2)
C11 0.053(3) 0.037(3) 0.032(3) 0.001(2) 0.020(2) -0.009(2)
C6 0.040(3) 0.042(3) 0.043(3) 0.005(2) 0.009(2) 0.012(2)
C1 0.058(4) 0.039(3) 0.037(3) 0.004(2) 0.020(3) 0.010(3)
C10 0.060(4) 0.052(3) 0.041(3) 0.009(2) 0.025(3) 0.018(3)
C14 0.063(4) 0.059(4) 0.039(3) 0.004(3) 0.002(3) -0.013(3)
C16 0.052(4) 0.048(3) 0.039(3) -0.008(2) 0.022(3) -0.009(3)
C4 0.057(4) 0.041(3) 0.040(3) 0.008(2) 0.023(3) 0.007(3)
C7 0.052(4) 0.053(3) 0.047(3) -0.011(3) 0.018(3) 0.001(3)
C3 0.076(4) 0.033(3) 0.065(4) -0.002(3) 0.046(3) 0.004(3)
C2 0.081(5) 0.033(3) 0.061(4) -0.003(3) 0.037(3) 0.000(3)
C12 0.089(5) 0.051(3) 0.032(3) 0.009(2) 0.019(3) 0.023(3)
C8 0.050(4) 0.062(4) 0.056(3) -0.006(3) 0.017(3) -0.003(3)
C15 0.072(4) 0.081(4) 0.024(3) -0.004(3) 0.012(3) -0.026(4)
C13 0.079(5) 0.053(3) 0.044(3) 0.004(3) 0.019(3) 0.011(3)
C9 0.041(3) 0.078(4) 0.057(4) 0.007(3) 0.021(3) 0.009(3)
C17A 0.055(12) 0.040(8) 0.047(8) -0.009(6) 0.012(7) 0.011(8)
C18A 0.062(6) 0.054(7) 0.065(7) 0.016(6) 0.035(6) 0.015(6)
C20A 0.055(8) 0.085(10) 0.037(5) -0.003(5) 0.028(6) 0.021(8)
C19A 0.050(6) 0.069(7) 0.067(6) 0.005(5) 0.020(5) 0.004(6)
C17B 0.051(17) 0.083(17) 0.051(12) 0.019(11) 0.007(9) 0.018(13)
C18B 0.084(12) 0.111(11) 0.080(10) 0.059(9) 0.010(9) 0.015(10)
C19B 0.095(13) 0.100(11) 0.101(11) 0.049(10) 0.014(9) 0.005(10)
C20B 0.084(15) 0.093(13) 0.058(9) 0.038(9) 0.037(10) 0.031(13)

loop_
_atom_type_symbol
_atom_type_description
_atom_type_scat_dispersion_real
_atom_type_scat_dispersion_imag
_atom_type_scat_source
C C 0.0033 0.0016 'International Tables Vol C Tables 4.2.6.8 and 6.1.1.4'
H H 0.0000 0.0000 'International Tables Vol C Tables 4.2.6.8 and 6.1.1.4'
N N 0.0061 0.0033 'International Tables Vol C Tables 4.2.6.8 and 6.1.1.4'
O O 0.0106 0.0060 'International Tables Vol C Tables 4.2.6.8 and 6.1.1.4'
P P 0.1023 0.0942 'International Tables Vol C Tables 4.2.6.8 and 6.1.1.4'
S S 0.1246 0.1234 'International Tables Vol C Tables 4.2.6.8 and 6.1.1.4'

loop_
_geom_angle_atom_site_label_1
_geom_angle_atom_site_label_2
_geom_angle_atom_site_label_3
_geom_angle
_geom_angle_site_symmetry_1
_geom_angle_site_symmetry_3
_geom_angle_publ_flag
O1 P1 C5 112.4(2) . . ?
O1 P1 C11 112.3(2) . . ?
O1 P1 C4 113.7(2) . . ?
C5 P1 C11 107.9(2) . . ?
C5 P1 C4 103.4(2) . . ?
C11 P1 C4 106.5(2) . . ?
C1 N2 C4 125.0(4) . . ?
C1 N2 C3 109.7(4) . . ?
C3 N2 C4 125.3(4) . . ?
C1 N1 C2 109.0(5) . . ?
C1 N1 C17A 126.2(10) . . ?
C1 N1 C17B 123.9(18) . . ?
C2 N1 C17A 124.4(11) . . ?
C2 N1 C17B 126.7(18) . . ?
C6 C5 P1 123.6(4) . . ?
C10 C5 P1 118.5(3) . . ?
C10 C5 C6 117.9(5) . . ?
C16 C11 P1 117.9(4) . . ?
C16 C11 C12 118.5(4) . . ?
C12 C11 P1 123.6(3) . . ?
C5 C6 H6 119.6 . . ?
C7 C6 C5 120.7(5) . . ?
C7 C6 H6 119.6 . . ?
N2 C1 S1 126.6(4) . . ?
N1 C1 S1 127.6(4) . . ?
N1 C1 N2 105.8(4) . . ?
C5 C10 H10 119.4 . . ?
C9 C10 C5 121.3(5) . . ?
C9 C10 H10 119.4 . . ?
C15 C14 H14 119.9 . . ?
C13 C14 H14 119.9 . . ?
C13 C14 C15 120.3(5) . . ?
C11 C16 H16 119.6 . . ?
C11 C16 C15 120.7(5) . . ?
C15 C16 H16 119.6 . . ?
P1 C4 H4A 109.0 . . ?
P1 C4 H4B 109.0 . . ?
N2 C4 P1 113.0(3) . . ?
N2 C4 H4A 109.0 . . ?
N2 C4 H4B 109.0 . . ?
H4A C4 H4B 107.8 . . ?
C6 C7 H7 119.9 . . ?
C6 C7 C8 120.1(5) . . ?
C8 C7 H7 119.9 . . ?
N2 C3 H3 126.4 . . ?
C2 C3 N2 107.2(5) . . ?
C2 C3 H3 126.4 . . ?
N1 C2 H2 125.9 . . ?
C3 C2 N1 108.3(5) . . ?
C3 C2 H2 125.9 . . ?
C11 C12 H12 119.5 . . ?
C13 C12 C11 121.0(5) . . ?
C13 C12 H12 119.5 . . ?
C7 C8 H8 120.1 . . ?
C9 C8 C7 119.8(5) . . ?
C9 C8 H8 120.1 . . ?
C14 C15 C16 119.4(5) . . ?
C14 C15 H15 120.3 . . ?
C16 C15 H15 120.3 . . ?
C14 C13 C12 120.0(6) . . ?
C14 C13 H13 120.0 . . ?
C12 C13 H13 120.0 . . ?
C10 C9 C8 120.2(5) . . ?
C10 C9 H9 119.9 . . ?
C8 C9 H9 119.9 . . ?
N1 C17A H17A 110.5 . . ?
N1 C17A H17B 110.5 . . ?
N1 C17A C18A 106.3(9) . . ?
H17A C17A H17B 108.7 . . ?
C18A C17A H17A 110.5 . . ?
C18A C17A H17B 110.5 . . ?
C17A C18A H18A 110.2 . . ?
C17A C18A H18B 110.2 . . ?
H18A C18A H18B 108.5 . . ?
C19A C18A C17A 107.6(9) . . ?
C19A C18A H18A 110.2 . . ?
C19A C18A H18B 110.2 . . ?
H20A C20A H20B 109.5 . . ?
H20A C20A H20C 109.5 . . ?
H20B C20A H20C 109.5 . . ?
C19A C20A H20A 109.5 . . ?
C19A C20A H20B 109.5 . . ?
C19A C20A H20C 109.5 . . ?
C18A C19A C20A 114.2(9) . . ?
C18A C19A H19A 108.7 . . ?
C18A C19A H19B 108.7 . . ?
C20A C19A H19A 108.7 . . ?
C20A C19A H19B 108.7 . . ?
H19A C19A H19B 107.6 . . ?
N1 C17B H17C 107.7 . . ?
N1 C17B H17D 107.7 . . ?
N1 C17B C18B 118.4(16) . . ?
H17C C17B H17D 107.1 . . ?
C18B C17B H17C 107.7 . . ?
C18B C17B H17D 107.7 . . ?
C17B C18B H18C 108.8 . . ?
C17B C18B H18D 108.8 . . ?
H18C C18B H18D 107.7 . . ?
C19B C18B C17B 113.9(19) . . ?
C19B C18B H18C 108.8 . . ?
C19B C18B H18D 108.8 . . ?
C18B C19B H19C 107.7 . . ?
C18B C19B H19D 107.7 . . ?
C18B C19B C20B 118.5(16) . . ?
H19C C19B H19D 107.1 . . ?
C20B C19B H19C 107.7 . . ?
C20B C19B H19D 107.7 . . ?
C19B C20B H20D 109.5 . . ?
C19B C20B H20E 109.5 . . ?
C19B C20B H20F 109.5 . . ?
H20D C20B H20E 109.5 . . ?
H20D C20B H20F 109.5 . . ?
H20E C20B H20F 109.5 . . ?

loop_
_geom_bond_atom_site_label_1
_geom_bond_atom_site_label_2
_geom_bond_distance
_geom_bond_site_symmetry_2
_geom_bond_publ_flag
P1 O1 1.485(3) . ?
P1 C5 1.793(5) . ?
P1 C11 1.807(5) . ?
P1 C4 1.827(5) . ?
S1 C1 1.688(5) . ?
N2 C1 1.360(6) . ?
N2 C4 1.454(6) . ?
N2 C3 1.388(6) . ?
N1 C1 1.359(6) . ?
N1 C2 1.389(6) . ?
N1 C17A 1.447(11) . ?
N1 C17B 1.454(14) . ?
C5 C6 1.404(6) . ?
C5 C10 1.388(7) . ?
C11 C16 1.377(6) . ?
C11 C12 1.387(7) . ?
C6 H6 0.9300 . ?
C6 C7 1.376(6) . ?
C10 H10 0.9300 . ?
C10 C9 1.377(7) . ?
C14 H14 0.9300 . ?
C14 C15 1.379(7) . ?
C14 C13 1.366(7) . ?
C16 H16 0.9300 . ?
C16 C15 1.396(7) . ?
C4 H4A 0.9700 . ?
C4 H4B 0.9700 . ?
C7 H7 0.9300 . ?
C7 C8 1.386(7) . ?
C3 H3 0.9300 . ?
C3 C2 1.324(7) . ?
C2 H2 0.9300 . ?
C12 H12 0.9300 . ?
C12 C13 1.378(7) . ?
C8 H8 0.9300 . ?
C8 C9 1.377(7) . ?
C15 H15 0.9300 . ?
C13 H13 0.9300 . ?
C9 H9 0.9300 . ?
C17A H17A 0.9700 . ?
C17A H17B 0.9700 . ?
C17A C18A 1.562(13) . ?
C18A H18A 0.9700 . ?
C18A H18B 0.9700 . ?
C18A C19A 1.442(11) . ?
C20A H20A 0.9600 . ?
C20A H20B 0.9600 . ?
C20A H20C 0.9600 . ?
C20A C19A 1.531(12) . ?
C19A H19A 0.9700 . ?
C19A H19B 0.9700 . ?
C17B H17C 0.9700 . ?
C17B H17D 0.9700 . ?
C17B C18B 1.545(15) . ?
C18B H18C 0.9700 . ?
C18B H18D 0.9700 . ?
C18B C19B 1.394(15) . ?
C19B H19C 0.9700 . ?
C19B H19D 0.9700 . ?
C19B C20B 1.541(15) . ?
C20B H20D 0.9600 . ?
C20B H20E 0.9600 . ?
C20B H20F 0.9600 . ?

loop_
_geom_torsion_atom_site_label_1
_geom_torsion_atom_site_label_2
_geom_torsion_atom_site_label_3
_geom_torsion_atom_site_label_4
_geom_torsion
_geom_torsion_site_symmetry_1
_geom_torsion_site_symmetry_2
_geom_torsion_site_symmetry_3
_geom_torsion_site_symmetry_4
_geom_torsion_publ_flag
P1 C5 C6 C7 -177.4(4) . . . . ?
P1 C5 C10 C9 178.0(4) . . . . ?
P1 C11 C16 C15 177.4(4) . . . . ?
P1 C11 C12 C13 -178.0(4) . . . . ?
O1 P1 C5 C6 173.9(3) . . . . ?
O1 P1 C5 C10 -5.7(4) . . . . ?
O1 P1 C11 C16 22.2(4) . . . . ?
O1 P1 C11 C12 -159.5(4) . . . . ?
O1 P1 C4 N2 77.1(4) . . . . ?
N2 C3 C2 N1 -0.7(6) . . . . ?
N1 C17A C18A C19A 175.2(12) . . . . ?
N1 C17B C18B C19B 63(4) . . . . ?
C5 P1 C11 C16 -102.2(4) . . . . ?
C5 P1 C11 C12 76.1(5) . . . . ?
C5 P1 C4 N2 -160.7(3) . . . . ?
C5 C6 C7 C8 -1.8(7) . . . . ?
C5 C10 C9 C8 0.5(8) . . . . ?
C11 P1 C5 C6 -61.8(4) . . . . ?
C11 P1 C5 C10 118.6(4) . . . . ?
C11 P1 C4 N2 -47.1(4) . . . . ?
C11 C16 C15 C14 0.6(8) . . . . ?
C11 C12 C13 C14 0.8(9) . . . . ?
C6 C5 C10 C9 -1.5(7) . . . . ?
C6 C7 C8 C9 0.6(8) . . . . ?
C1 N2 C4 P1 123.8(4) . . . . ?
C1 N2 C3 C2 1.1(5) . . . . ?
C1 N1 C2 C3 0.2(6) . . . . ?
C1 N1 C17A C18A -90.3(14) . . . . ?
C1 N1 C17B C18B -113(3) . . . . ?
C10 C5 C6 C7 2.2(7) . . . . ?
C16 C11 C12 C13 0.3(8) . . . . ?
C4 P1 C5 C6 50.8(4) . . . . ?
C4 P1 C5 C10 -128.8(4) . . . . ?
C4 P1 C11 C16 147.3(4) . . . . ?
C4 P1 C11 C12 -34.4(5) . . . . ?
C4 N2 C1 S1 -1.0(6) . . . . ?
C4 N2 C1 N1 179.5(4) . . . . ?
C4 N2 C3 C2 -179.4(4) . . . . ?
C7 C8 C9 C10 0.0(8) . . . . ?
C3 N2 C1 S1 178.5(4) . . . . ?
C3 N2 C1 N1 -1.0(5) . . . . ?
C3 N2 C4 P1 -55.6(5) . . . . ?
C2 N1 C1 S1 -179.0(4) . . . . ?
C2 N1 C1 N2 0.5(5) . . . . ?
C2 N1 C17A C18A 82.4(15) . . . . ?
C2 N1 C17B C18B 75(3) . . . . ?
C12 C11 C16 C15 -1.0(7) . . . . ?
C15 C14 C13 C12 -1.3(8) . . . . ?
C13 C14 C15 C16 0.6(8) . . . . ?
C17A N1 C1 S1 -5.3(9) . . . . ?
C17A N1 C1 N2 174.1(8) . . . . ?
C17A N1 C2 C3 -173.6(8) . . . . ?
C17A C18A C19A C20A 179.1(13) . . . . ?
C17B N1 C1 S1 7.7(11) . . . . ?
C17B N1 C1 N2 -172.9(10) . . . . ?
C17B N1 C2 C3 173.3(10) . . . . ?
C17B C18B C19B C20B -179.7(19) . . . . ?
